data_7160327
loop_
_publ_author_name
'Caletkov&#xe1;, O&#x13e;ga'
'Pin&#x10d;ekov&#xe1;, Lucia'
'Nov&#xe1;&#x10d;ikov&#xe1;, Jana'
'Gyepes, R&#xf3;bert'
'Olejn&#xed;kov&#xe1;, Petra'
'P&#xf4;bi&#x161;, Peter'
'Kan&#x10f;&#xe1;rov&#xe1;, Helena'
'Berke&#x161;, Du&#x161;an'

_publ_section_title
;
 A novel 1-benzoazepine-derived Michael acceptor and its hetero-adducts
 active against MRSA.
;
_journal_issue 48
_journal_name_full 'Organic &amp; biomolecular chemistry'
_journal_page_first 9394
_journal_page_last 9402
_journal_paper_doi 10.1039/d4ob01501k
_journal_volume 22
_journal_year 2024
_chemical_formula_moiety 'C16 H19 N O5'
_chemical_formula_sum 'C16 H19 N O5'
_chemical_formula_weight 305.32
_space_group_crystal_system monoclinic
_space_group_IT_number 14
_space_group_name_Hall '-P 2yn'
_space_group_name_H-M_alt 'P 1 21/n 1'
_atom_sites_solution_hydrogens mixed
_atom_sites_solution_primary direct
_audit_creation_method SHELXL-2019/3
_audit_update_record
;
2024-06-06 deposited with the CCDC.	2024-10-25 downloaded from the CCDC.
;
_cell_angle_alpha 90
_cell_angle_beta 99.093(2)
_cell_angle_gamma 90
_cell_formula_units_Z 4
_cell_length_a 6.5277(3)
_cell_length_b 13.5344(5)
_cell_length_c 17.0980(6)
_cell_measurement_reflns_used 9932
_cell_measurement_temperature 120(2)
_cell_measurement_theta_max 27.4672
_cell_measurement_theta_min 2.8438
_cell_volume 1491.60(10)
_computing_structure_refinement 'SHELXL-2019/2 (Sheldrick, 2019)'
_computing_structure_solution 'SHELXT 2018/2 (Sheldrick, 2018)'
_diffrn_ambient_temperature 120(2)
_diffrn_measured_fraction_theta_full 0.999
_diffrn_measured_fraction_theta_max 0.999
_diffrn_measurement_device 'Bruker D8 VENTURE'
_diffrn_measurement_device_type '\k-geometry diffractometer'
_diffrn_radiation_type MoK\a
_diffrn_radiation_wavelength 0.71073
_diffrn_reflns_av_R_equivalents 0.0255
_diffrn_reflns_av_unetI/netI 0.0191
_diffrn_reflns_Laue_measured_fraction_full 0.999
_diffrn_reflns_Laue_measured_fraction_max 0.999
_diffrn_reflns_limit_h_max 8
_diffrn_reflns_limit_h_min -8
_diffrn_reflns_limit_k_max 17
_diffrn_reflns_limit_k_min -17
_diffrn_reflns_limit_l_max 22
_diffrn_reflns_limit_l_min -22
_diffrn_reflns_number 16531
_diffrn_reflns_point_group_measured_fraction_full 0.999
_diffrn_reflns_point_group_measured_fraction_max 0.999
_diffrn_reflns_theta_full 25.242
_diffrn_reflns_theta_max 27.486
_diffrn_reflns_theta_min 1.928
_exptl_absorpt_coefficient_mu 0.101
_exptl_absorpt_correction_T_max 0.98
_exptl_absorpt_correction_T_min 0.89
_exptl_absorpt_correction_type multi-scan
_exptl_absorpt_process_details
;
Krause, L., Herbst-Irmer, R., Sheldrick, G. M., Stalke, D. (2015).
"Comparison of silver and molybdenum microfocus X-ray sources for
single-crystal structure determination"
J. Appl. Cryst. 48, 3-10.
doi:10.1107/S1600576714022985
;
_exptl_crystal_colour colourless
_exptl_crystal_density_diffrn 1.360
_exptl_crystal_description prism
_exptl_crystal_F_000 648
_exptl_crystal_size_max 0.558
_exptl_crystal_size_mid 0.242
_exptl_crystal_size_min 0.177
_refine_diff_density_max 0.309
_refine_diff_density_min -0.202
_refine_diff_density_rms 0.039
_refine_ls_extinction_method none
_refine_ls_goodness_of_fit_ref 1.067
_refine_ls_hydrogen_treatment mixed
_refine_ls_matrix_type full
_refine_ls_number_parameters 208
_refine_ls_number_reflns 3430
_refine_ls_number_restraints 0
_refine_ls_restrained_S_all 1.067
_refine_ls_R_factor_all 0.0407
_refine_ls_R_factor_gt 0.0370
_refine_ls_shift/su_max 0.000
_refine_ls_shift/su_mean 0.000
_refine_ls_structure_factor_coef Fsqd
_refine_ls_weighting_details 'w=1/[\s^2^(Fo^2^)+(0.0298P)^2^+0.7760P] where P=(Fo^2^+2Fc^2^)/3'
_refine_ls_weighting_scheme calc
_refine_ls_wR_factor_gt 0.0838
_refine_ls_wR_factor_ref 0.0857
_reflns_Friedel_coverage 0.000
_reflns_number_gt 3146
_reflns_number_total 3430
_reflns_threshold_expression 'I > 2\s(I)'
_cod_data_source_file d4ob01501k2.cif
_cod_data_source_block dbt5
_cod_depositor_comments
;
The following automatic conversions were performed:

data item '_exptl_absorpt_correction_type' value 'Multi-Scan' was
changed to 'multi-scan' in accordance with the
/home/data/users/saulius/crontab/automatic-downloads/current/RSC/lib/dictionaries/cif_core.dic
dictionary named 'cif_core.dic' version 2.4.2 last updated on
2011-04-26.

Automatic conversion script
Id: cif_fix_values 8170 2020-07-09 18:12:32Z antanas 
;
_cod_original_sg_symbol_H-M 'P 21/n'
_cod_database_code 7160327
_shelx_shelxl_version_number 2019/3
_shelx_space_group_comment
;
The symmetry employed for this shelxl refinement is uniquely defined
by the following loop, which should always be used as a source of
symmetry information in preference to the above space-group names.
They are only intended as comments.
;
_shelx_estimated_absorpt_t_min 0.946
_shelx_estimated_absorpt_t_max 0.982

loop_
_space_group_symop_operation_xyz
'x, y, z'
'-x+1/2, y+1/2, -z+1/2'
'-x, -y, -z'
'x-1/2, -y-1/2, z-1/2'

loop_
_atom_site_label
_atom_site_type_symbol
_atom_site_fract_x
_atom_site_fract_y
_atom_site_fract_z
_atom_site_U_iso_or_equiv
_atom_site_adp_type
_atom_site_occupancy
_atom_site_site_symmetry_order
_atom_site_calc_flag
_atom_site_refinement_flags_posn
_atom_site_refinement_flags_adp
_atom_site_refinement_flags_occupancy
_atom_site_disorder_assembly
_atom_site_disorder_group
C1 C 0.77164(17) 0.48804(8) 0.36227(7) 0.0159(2) Uani 1 1 d . . . . .
C2 C 0.75054(18) 0.50603(8) 0.28038(7) 0.0161(2) Uani 1 1 d . . . . .
C3 C 0.90689(19) 0.47101(9) 0.23956(7) 0.0201(2) Uani 1 1 d . . . . .
H3 H 0.895069 0.482861 0.184268 0.024 Uiso 1 1 calc R U . . .
C4 C 1.0769(2) 0.41996(9) 0.27753(8) 0.0234(3) Uani 1 1 d . . . . .
H4 H 1.182238 0.398474 0.248951 0.028 Uiso 1 1 calc R U . . .
C5 C 1.0924(2) 0.40024(9) 0.35815(8) 0.0238(3) Uani 1 1 d . . . . .
H5 H 1.207284 0.363796 0.384582 0.029 Uiso 1 1 calc R U . . .
C6 C 0.94121(19) 0.43356(9) 0.39978(7) 0.0206(2) Uani 1 1 d . . . . .
H6 H 0.952517 0.419265 0.454698 0.025 Uiso 1 1 calc R U . . .
C7 C 0.56739(18) 0.55254(8) 0.23374(7) 0.0167(2) Uani 1 1 d . . . . .
O1 O 0.53063(15) 0.51873(7) 0.15915(5) 0.0233(2) Uani 1 1 d . . . . .
H1 H 0.411(3) 0.5531(13) 0.1359(10) 0.035 Uiso 1 1 d . U . . .
C8 C 0.44461(18) 0.62254(8) 0.26053(6) 0.0157(2) Uani 1 1 d . . . . .
C9 C 0.50505(17) 0.66834(8) 0.34085(6) 0.0145(2) Uani 1 1 d . . . . .
H9 H 0.408088 0.723999 0.346977 0.017 Uiso 1 1 calc R U . . .
O2 O 0.71018(12) 0.70604(6) 0.34640(4) 0.01599(17) Uani 1 1 d . . . . .
C10 C 0.49351(17) 0.59227(8) 0.40572(6) 0.0155(2) Uani 1 1 d . . . . .
N1 N 0.62315(15) 0.51387(7) 0.41011(6) 0.0167(2) Uani 1 1 d . . . . .
H1N H 0.625(2) 0.4780(12) 0.4534(9) 0.026(4) Uiso 1 1 d . . . . .
O3 O 0.37260(13) 0.60291(6) 0.45361(5) 0.02074(19) Uani 1 1 d . . . . .
C11 C 0.25882(18) 0.65500(8) 0.20786(7) 0.0171(2) Uani 1 1 d . . . . .
O4 O 0.21443(14) 0.62894(7) 0.13827(5) 0.0244(2) Uani 1 1 d . . . . .
O5 O 0.13639(12) 0.71513(6) 0.24158(5) 0.01881(18) Uani 1 1 d . . . . .
C12 C -0.05383(18) 0.74567(10) 0.19178(7) 0.0220(3) Uani 1 1 d . . . . .
H12A H -0.020118 0.783828 0.146788 0.033 Uiso 1 1 calc R U . . .
H12B H -0.135523 0.786682 0.222666 0.033 Uiso 1 1 calc R U . . .
H12C H -0.134397 0.687132 0.172231 0.033 Uiso 1 1 calc R U . . .
C13 C 0.77176(18) 0.76251(9) 0.41699(7) 0.0184(2) Uani 1 1 d . . . . .
H13A H 0.753954 0.722802 0.464080 0.022 Uiso 1 1 calc R U . . .
H13B H 0.684690 0.822504 0.416208 0.022 Uiso 1 1 calc R U . . .
C14 C 0.99591(18) 0.79105(9) 0.42082(7) 0.0179(2) Uani 1 1 d . . . . .
H14A H 1.013227 0.827449 0.372065 0.022 Uiso 1 1 calc R U . . .
H14B H 1.081956 0.730550 0.423314 0.022 Uiso 1 1 calc R U . . .
C15 C 1.07064(19) 0.85535(9) 0.49271(7) 0.0211(2) Uani 1 1 d . . . . .
H15A H 1.061005 0.817254 0.541430 0.025 Uiso 1 1 calc R U . . .
H15B H 0.978364 0.913508 0.491920 0.025 Uiso 1 1 calc R U . . .
C16 C 1.2931(2) 0.89057(11) 0.49518(8) 0.0282(3) Uani 1 1 d . . . . .
H16A H 1.386560 0.833471 0.500195 0.042 Uiso 1 1 calc R U . . .
H16B H 1.331166 0.934563 0.540680 0.042 Uiso 1 1 calc R U . . .
H16C H 1.304714 0.926361 0.446246 0.042 Uiso 1 1 calc R U . . .

loop_
_atom_site_aniso_label
_atom_site_aniso_U_11
_atom_site_aniso_U_22
_atom_site_aniso_U_33
_atom_site_aniso_U_23
_atom_site_aniso_U_13
_atom_site_aniso_U_12
C1 0.0155(5) 0.0129(5) 0.0197(5) -0.0005(4) 0.0043(4) -0.0012(4)
C2 0.0171(5) 0.0125(5) 0.0193(5) -0.0008(4) 0.0043(4) -0.0015(4)
C3 0.0243(6) 0.0168(5) 0.0208(6) -0.0013(4) 0.0086(5) -0.0003(5)
C4 0.0221(6) 0.0205(6) 0.0299(6) -0.0019(5) 0.0110(5) 0.0034(5)
C5 0.0194(6) 0.0219(6) 0.0302(6) 0.0014(5) 0.0039(5) 0.0060(5)
C6 0.0207(6) 0.0203(6) 0.0207(6) 0.0021(5) 0.0034(5) 0.0024(5)
C7 0.0199(6) 0.0151(5) 0.0153(5) 0.0005(4) 0.0037(4) -0.0031(4)
O1 0.0275(5) 0.0254(5) 0.0161(4) -0.0045(3) 0.0005(4) 0.0036(4)
C8 0.0165(5) 0.0154(5) 0.0150(5) 0.0016(4) 0.0022(4) -0.0021(4)
C9 0.0145(5) 0.0141(5) 0.0147(5) 0.0012(4) 0.0021(4) 0.0007(4)
O2 0.0162(4) 0.0167(4) 0.0153(4) -0.0021(3) 0.0032(3) -0.0029(3)
C10 0.0152(5) 0.0160(5) 0.0148(5) 0.0003(4) 0.0012(4) -0.0004(4)
N1 0.0179(5) 0.0169(5) 0.0165(5) 0.0048(4) 0.0058(4) 0.0033(4)
O3 0.0213(4) 0.0228(4) 0.0201(4) 0.0053(3) 0.0094(3) 0.0057(3)
C11 0.0170(5) 0.0165(5) 0.0178(5) 0.0021(4) 0.0030(4) -0.0028(4)
O4 0.0225(5) 0.0320(5) 0.0172(4) -0.0021(4) -0.0014(3) 0.0023(4)
O5 0.0161(4) 0.0208(4) 0.0188(4) 0.0015(3) 0.0007(3) 0.0027(3)
C12 0.0166(6) 0.0259(6) 0.0227(6) 0.0056(5) 0.0005(5) 0.0032(5)
C13 0.0194(6) 0.0192(5) 0.0166(5) -0.0038(4) 0.0025(4) -0.0008(4)
C14 0.0169(5) 0.0183(5) 0.0184(5) -0.0024(4) 0.0024(4) 0.0004(4)
C15 0.0193(6) 0.0237(6) 0.0195(6) -0.0036(5) 0.0008(5) -0.0008(5)
C16 0.0208(6) 0.0354(7) 0.0263(6) -0.0013(5) -0.0027(5) -0.0044(5)

loop_
_atom_type_symbol
_atom_type_description
_atom_type_scat_dispersion_real
_atom_type_scat_dispersion_imag
_atom_type_scat_source
C C 0.0033 0.0016 'International Tables Vol C Tables 4.2.6.8 and 6.1.1.4'
H H 0.0000 0.0000 'International Tables Vol C Tables 4.2.6.8 and 6.1.1.4'
N N 0.0061 0.0033 'International Tables Vol C Tables 4.2.6.8 and 6.1.1.4'
O O 0.0106 0.0060 'International Tables Vol C Tables 4.2.6.8 and 6.1.1.4'

loop_
_geom_angle_atom_site_label_1
_geom_angle_atom_site_label_2
_geom_angle_atom_site_label_3
_geom_angle
_geom_angle_site_symmetry_1
_geom_angle_site_symmetry_3
_geom_angle_publ_flag
C6 C1 C2 119.59(10) . . ?
C6 C1 N1 115.61(10) . . ?
C2 C1 N1 124.57(10) . . ?
C1 C2 C3 118.11(11) . . ?
C1 C2 C7 123.89(10) . . ?
C3 C2 C7 117.83(10) . . ?
C4 C3 C2 121.88(11) . . ?
C4 C3 H3 119.1 . . ?
C2 C3 H3 119.1 . . ?
C3 C4 C5 119.30(11) . . ?
C3 C4 H4 120.3 . . ?
C5 C4 H4 120.3 . . ?
C6 C5 C4 120.11(12) . . ?
C6 C5 H5 119.9 . . ?
C4 C5 H5 119.9 . . ?
C5 C6 C1 120.95(11) . . ?
C5 C6 H6 119.5 . . ?
C1 C6 H6 119.5 . . ?
O1 C7 C8 121.97(11) . . ?
O1 C7 C2 112.21(10) . . ?
C8 C7 C2 125.82(10) . . ?
C7 O1 H1 104.2(10) . . ?
C7 C8 C11 118.45(10) . . ?
C7 C8 C9 120.64(10) . . ?
C11 C8 C9 120.85(10) . . ?
O2 C9 C8 108.53(9) . . ?
O2 C9 C10 110.37(9) . . ?
C8 C9 C10 110.53(9) . . ?
O2 C9 H9 109.1 . . ?
C8 C9 H9 109.1 . . ?
C10 C9 H9 109.1 . . ?
C9 O2 C13 112.57(8) . . ?
O3 C10 N1 121.06(10) . . ?
O3 C10 C9 121.01(10) . . ?
N1 C10 C9 117.92(10) . . ?
C10 N1 C1 130.18(10) . . ?
C10 N1 H1N 113.8(10) . . ?
C1 N1 H1N 115.5(10) . . ?
O4 C11 O5 121.81(11) . . ?
O4 C11 C8 123.78(11) . . ?
O5 C11 C8 114.41(10) . . ?
C11 O5 C12 115.85(9) . . ?
O5 C12 H12A 109.5 . . ?
O5 C12 H12B 109.5 . . ?
H12A C12 H12B 109.5 . . ?
O5 C12 H12C 109.5 . . ?
H12A C12 H12C 109.5 . . ?
H12B C12 H12C 109.5 . . ?
O2 C13 C14 108.37(9) . . ?
O2 C13 H13A 110.0 . . ?
C14 C13 H13A 110.0 . . ?
O2 C13 H13B 110.0 . . ?
C14 C13 H13B 110.0 . . ?
H13A C13 H13B 108.4 . . ?
C13 C14 C15 111.54(9) . . ?
C13 C14 H14A 109.3 . . ?
C15 C14 H14A 109.3 . . ?
C13 C14 H14B 109.3 . . ?
C15 C14 H14B 109.3 . . ?
H14A C14 H14B 108.0 . . ?
C14 C15 C16 112.57(10) . . ?
C14 C15 H15A 109.1 . . ?
C16 C15 H15A 109.1 . . ?
C14 C15 H15B 109.1 . . ?
C16 C15 H15B 109.1 . . ?
H15A C15 H15B 107.8 . . ?
C15 C16 H16A 109.5 . . ?
C15 C16 H16B 109.5 . . ?
H16A C16 H16B 109.5 . . ?
C15 C16 H16C 109.5 . . ?
H16A C16 H16C 109.5 . . ?
H16B C16 H16C 109.5 . . ?

loop_
_geom_bond_atom_site_label_1
_geom_bond_atom_site_label_2
_geom_bond_distance
_geom_bond_site_symmetry_2
_geom_bond_publ_flag
C1 C6 1.3986(17) . ?
C1 C2 1.4063(16) . ?
C1 N1 1.4076(14) . ?
C2 C3 1.4066(16) . ?
C2 C7 1.4698(16) . ?
C3 C4 1.3793(18) . ?
C3 H3 0.9500 . ?
C4 C5 1.3920(18) . ?
C4 H4 0.9500 . ?
C5 C6 1.3807(17) . ?
C5 H5 0.9500 . ?
C6 H6 0.9500 . ?
C7 O1 1.3405(14) . ?
C7 C8 1.3660(16) . ?
O1 H1 0.942(18) . ?
C8 C11 1.4593(16) . ?
C8 C9 1.5015(15) . ?
C9 O2 1.4220(13) . ?
C9 C10 1.5239(15) . ?
C9 H9 1.0000 . ?
O2 C13 1.4315(13) . ?
C10 O3 1.2323(14) . ?
C10 N1 1.3519(15) . ?
N1 H1N 0.883(16) . ?
C11 O4 1.2310(14) . ?
C11 O5 1.3338(14) . ?
O5 C12 1.4503(14) . ?
C12 H12A 0.9800 . ?
C12 H12B 0.9800 . ?
C12 H12C 0.9800 . ?
C13 C14 1.5047(16) . ?
C13 H13A 0.9900 . ?
C13 H13B 0.9900 . ?
C14 C15 1.5222(16) . ?
C14 H14A 0.9900 . ?
C14 H14B 0.9900 . ?
C15 C16 1.5226(17) . ?
C15 H15A 0.9900 . ?
C15 H15B 0.9900 . ?
C16 H16A 0.9800 . ?
C16 H16B 0.9800 . ?
C16 H16C 0.9800 . ?

loop_
_geom_hbond_atom_site_label_D
_geom_hbond_atom_site_label_H
_geom_hbond_atom_site_label_A
_geom_hbond_distance_DH
_geom_hbond_distance_HA
_geom_hbond_distance_DA
_geom_hbond_angle_DHA
_geom_hbond_site_symmetry_A
_geom_hbond_publ_flag
O1 H1 O4 0.942(18) 1.648(18) 2.5258(13) 153.4(16) . yes
N1 H1N O3 0.883(16) 1.929(16) 2.8121(13) 178.6(15) 3_666 yes
C14 H14B O3 0.99 2.56 3.5225(14) 165 1_655 yes

loop_
_geom_torsion_atom_site_label_1
_geom_torsion_atom_site_label_2
_geom_torsion_atom_site_label_3
_geom_torsion_atom_site_label_4
_geom_torsion
_geom_torsion_site_symmetry_1
_geom_torsion_site_symmetry_2
_geom_torsion_site_symmetry_3
_geom_torsion_site_symmetry_4
_geom_torsion_publ_flag
C6 C1 C2 C3 -2.25(16) . . . . ?
N1 C1 C2 C3 -176.51(11) . . . . ?
C6 C1 C2 C7 172.89(11) . . . . ?
N1 C1 C2 C7 -1.37(18) . . . . ?
C1 C2 C3 C4 0.28(17) . . . . ?
C7 C2 C3 C4 -175.16(11) . . . . ?
C2 C3 C4 C5 1.59(19) . . . . ?
C3 C4 C5 C6 -1.46(19) . . . . ?
C4 C5 C6 C1 -0.53(19) . . . . ?
C2 C1 C6 C5 2.41(18) . . . . ?
N1 C1 C6 C5 177.17(11) . . . . ?
C1 C2 C7 O1 -148.04(11) . . . . ?
C3 C2 C7 O1 27.11(15) . . . . ?
C1 C2 C7 C8 32.17(18) . . . . ?
C3 C2 C7 C8 -152.68(11) . . . . ?
O1 C7 C8 C11 5.08(17) . . . . ?
C2 C7 C8 C11 -175.15(10) . . . . ?
O1 C7 C8 C9 -172.08(10) . . . . ?
C2 C7 C8 C9 7.69(17) . . . . ?
C7 C8 C9 O2 53.35(13) . . . . ?
C11 C8 C9 O2 -123.75(11) . . . . ?
C7 C8 C9 C10 -67.82(13) . . . . ?
C11 C8 C9 C10 115.09(11) . . . . ?
C8 C9 O2 C13 172.37(9) . . . . ?
C10 C9 O2 C13 -66.37(11) . . . . ?
O2 C9 C10 O3 122.32(11) . . . . ?
C8 C9 C10 O3 -117.61(12) . . . . ?
O2 C9 C10 N1 -56.30(13) . . . . ?
C8 C9 C10 N1 63.77(13) . . . . ?
O3 C10 N1 C1 -179.84(11) . . . . ?
C9 C10 N1 C1 -1.22(18) . . . . ?
C6 C1 N1 C10 151.16(12) . . . . ?
C2 C1 N1 C10 -34.37(19) . . . . ?
C7 C8 C11 O4 -6.07(17) . . . . ?
C9 C8 C11 O4 171.09(11) . . . . ?
C7 C8 C11 O5 173.00(10) . . . . ?
C9 C8 C11 O5 -9.84(15) . . . . ?
O4 C11 O5 C12 1.46(16) . . . . ?
C8 C11 O5 C12 -177.63(9) . . . . ?
C9 O2 C13 C14 174.96(9) . . . . ?
O2 C13 C14 C15 177.52(9) . . . . ?
C13 C14 C15 C16 -176.41(10) . . . . ?
